data_4518502
loop_
_publ_author_name
'Kim, Yeong Bum'
'Won, Joonghee'
'Lee, Jeonghyo'
'Kim, Junho'
'Zhou, Bingwei'
'Park, Jung-Woo'
'Baik, Mu-Hyun'
'Chang, Sukbok'

_publ_section_title
;
 Ni-Catalyzed Intermolecular C(sp3)--H Amidation Tuned by Bidentate
 Directing Groups
;
_journal_name_full 'ACS Catalysis'
_journal_page_first 3067
_journal_page_last 3072
_journal_paper_doi 10.1021/acscatal.1c00070
_journal_year 2021
_chemical_formula_sum 'C22 H22 F3 N3 O3 S'
_chemical_formula_weight 465.48
_space_group_crystal_system monoclinic
_space_group_IT_number 14
_space_group_name_Hall '-P 2ybc'
_space_group_name_H-M_alt 'P 1 21/c 1'
_atom_sites_solution_hydrogens mixed
_audit_creation_method SHELXL-2018/3
_cell_angle_alpha 90
_cell_angle_beta 102.966(7)
_cell_angle_gamma 90
_cell_formula_units_Z 4
_cell_length_a 10.2063(7)
_cell_length_b 10.6518(8)
_cell_length_c 20.6939(17)
_cell_measurement_reflns_used 11223
_cell_measurement_temperature 173(2)
_cell_measurement_theta_max 27.51
_cell_measurement_theta_min 2.02
_cell_volume 2192.4(3)
_computing_cell_refinement 'Bruker APEXIII'
_computing_data_collection 'Bruker APEXIII'
_computing_data_reduction 'Bruker SAINT'
_computing_molecular_graphics ORTEP
_computing_publication_material CIFTAB
_computing_structure_refinement SHELXL
_computing_structure_solution SHELXS
_diffrn_ambient_temperature 173(2)
_diffrn_measured_fraction_theta_full 0.989
_diffrn_measured_fraction_theta_max 0.989
_diffrn_measurement_device_type 'Bruker PHOTON II'
_diffrn_measurement_method 'phi and omega scans'
_diffrn_radiation_type MoK\a
_diffrn_radiation_wavelength 0.71073
_diffrn_reflns_av_R_equivalents 0.0723
_diffrn_reflns_av_unetI/netI 0.0717
_diffrn_reflns_Laue_measured_fraction_full 0.989
_diffrn_reflns_Laue_measured_fraction_max 0.989
_diffrn_reflns_limit_h_max 13
_diffrn_reflns_limit_h_min -13
_diffrn_reflns_limit_k_max 9
_diffrn_reflns_limit_k_min -13
_diffrn_reflns_limit_l_max 26
_diffrn_reflns_limit_l_min -26
_diffrn_reflns_number 16862
_diffrn_reflns_point_group_measured_fraction_full 0.989
_diffrn_reflns_point_group_measured_fraction_max 0.989
_diffrn_reflns_theta_full 25.242
_diffrn_reflns_theta_max 27.492
_diffrn_reflns_theta_min 2.162
_diffrn_source 'fine-focus sealed tube'
_exptl_absorpt_coefficient_mu 0.202
_exptl_absorpt_correction_T_max 0.9960
_exptl_absorpt_correction_T_min 0.3934
_exptl_absorpt_correction_type multi-scan
_exptl_absorpt_process_details SADABS
_exptl_crystal_colour colorless
_exptl_crystal_density_diffrn 1.410
_exptl_crystal_description block
_exptl_crystal_F_000 968
_exptl_crystal_size_max 0.168
_exptl_crystal_size_mid 0.121
_exptl_crystal_size_min 0.089
_refine_diff_density_max 0.231
_refine_diff_density_min -0.335
_refine_diff_density_rms 0.049
_refine_ls_extinction_method none
_refine_ls_goodness_of_fit_ref 1.086
_refine_ls_hydrogen_treatment mixed
_refine_ls_matrix_type full
_refine_ls_number_parameters 298
_refine_ls_number_reflns 4980
_refine_ls_number_restraints 0
_refine_ls_restrained_S_all 1.086
_refine_ls_R_factor_all 0.1296
_refine_ls_R_factor_gt 0.0712
_refine_ls_shift/su_max 0.001
_refine_ls_shift/su_mean 0.000
_refine_ls_structure_factor_coef Fsqd
_refine_ls_weighting_details 'w=1/[\s^2^(Fo^2^)+(0.0491P)^2^+1.0197P] where P=(Fo^2^+2Fc^2^)/3'
_refine_ls_weighting_scheme calc
_refine_ls_wR_factor_gt 0.1255
_refine_ls_wR_factor_ref 0.1447
_reflns_Friedel_coverage 0.000
_reflns_number_gt 3075
_reflns_number_total 4980
_reflns_threshold_expression 'I > 2\s(I)'
_cod_data_source_file cs1c00070_si_002.cif
_cod_data_source_block A20190_014
_cod_depositor_comments
;
The following automatic conversions were performed:

data item '_exptl_absorpt_correction_type' value 'MULTI-SCAN' was
changed to 'multi-scan' in accordance with the
/home/data/users/saulius/crontab/automatic-downloads/rss-feeds/ACS/lib/dictionaries/cif_core.dic
dictionary named 'cif_core.dic' version 2.4.2 last updated on
2011-04-26.

Automatic conversion script
Id: cif_fix_values 7556 2019-12-06 15:28:31Z antanas 
;
_cod_original_sg_symbol_H-M 'P 21/c'
_cod_database_code 4518502
_shelx_shelxl_version_number 2018/3
_shelx_space_group_comment
;
The symmetry employed for this shelxl refinement is uniquely defined
by the following loop, which should always be used as a source of
symmetry information in preference to the above space-group names.
They are only intended as comments.
;
_shelx_estimated_absorpt_t_min 0.967
_shelx_estimated_absorpt_t_max 0.982

loop_
_space_group_symop_operation_xyz
'x, y, z'
'-x, y+1/2, -z+1/2'
'-x, -y, -z'
'x, -y-1/2, z-1/2'

loop_
_atom_site_label
_atom_site_type_symbol
_atom_site_fract_x
_atom_site_fract_y
_atom_site_fract_z
_atom_site_U_iso_or_equiv
_atom_site_adp_type
_atom_site_occupancy
_atom_site_site_symmetry_order
_atom_site_calc_flag
_atom_site_refinement_flags_posn
_atom_site_refinement_flags_adp
_atom_site_refinement_flags_occupancy
_atom_site_disorder_assembly
_atom_site_disorder_group
N1 N 0.1721(2) 0.9854(2) 0.46724(11) 0.0360(6) Uani 1 1 d . . . . .
C2 C 0.1367(3) 1.0867(3) 0.43163(15) 0.0433(8) Uani 1 1 d . . . . .
H2 H 0.195926 1.156687 0.438542 0.052 Uiso 1 1 calc R U . . .
C3 C 0.0156(3) 1.0970(3) 0.38383(15) 0.0469(8) Uani 1 1 d . . . . .
H3 H -0.006129 1.172414 0.359295 0.056 Uiso 1 1 calc R U . . .
C4 C -0.0701(3) 0.9979(3) 0.37304(15) 0.0455(8) Uani 1 1 d . . . . .
H4 H -0.151404 1.003316 0.340112 0.055 Uiso 1 1 calc R U . . .
C5 C -0.0389(3) 0.8872(3) 0.41049(13) 0.0337(7) Uani 1 1 d . . . . .
C6 C 0.0851(2) 0.8868(3) 0.45788(13) 0.0309(6) Uani 1 1 d . . . . .
C7 C 0.1232(2) 0.7802(3) 0.49946(13) 0.0327(6) Uani 1 1 d . . . . .
C8 C 0.0400(3) 0.6791(3) 0.49482(15) 0.0409(7) Uani 1 1 d . . . . .
H8 H 0.064431 0.609285 0.523556 0.049 Uiso 1 1 calc R U . . .
C9 C -0.0822(3) 0.6787(3) 0.44732(15) 0.0405(7) Uani 1 1 d . . . . .
H9 H -0.139284 0.607379 0.443925 0.049 Uiso 1 1 calc R U . . .
C10 C -0.1210(2) 0.7780(3) 0.40600(14) 0.0369(7) Uani 1 1 d . . . . .
C11 C -0.2502(3) 0.7722(3) 0.35600(18) 0.0523(9) Uani 1 1 d . . . . .
F12 F -0.31678(18) 0.6648(2) 0.35713(11) 0.0723(6) Uani 1 1 d . . . . .
F13 F -0.2346(2) 0.7855(3) 0.29390(10) 0.0835(7) Uani 1 1 d . . . . .
F14 F -0.33676(18) 0.8631(2) 0.36352(12) 0.0805(7) Uani 1 1 d . . . . .
N15 N 0.2487(2) 0.7920(2) 0.54345(12) 0.0368(6) Uani 1 1 d . . . . .
H15 H 0.287(3) 0.857(3) 0.5384(15) 0.044 Uiso 1 1 d . U . . .
C16 C 0.3034(3) 0.7198(3) 0.59648(14) 0.0380(7) Uani 1 1 d . . . . .
O17 O 0.2459(2) 0.6295(2) 0.61324(11) 0.0536(6) Uani 1 1 d . . . . .
C18 C 0.4433(3) 0.7596(3) 0.63584(14) 0.0410(7) Uani 1 1 d . . . . .
C19 C 0.5131(3) 0.8564(3) 0.60056(17) 0.0506(9) Uani 1 1 d . . . . .
H19A H 0.604405 0.871265 0.626685 0.076 Uiso 1 1 calc R U . . .
H19B H 0.462260 0.935167 0.595753 0.076 Uiso 1 1 calc R U . . .
H19C H 0.517294 0.824674 0.556609 0.076 Uiso 1 1 calc R U . . .
C20 C 0.4272(3) 0.8129(4) 0.70217(17) 0.0636(11) Uani 1 1 d . . . . .
H20A H 0.515688 0.835210 0.729295 0.095 Uiso 1 1 calc R U . . .
H20B H 0.385209 0.749740 0.725451 0.095 Uiso 1 1 calc R U . . .
H20C H 0.370231 0.887935 0.694319 0.095 Uiso 1 1 calc R U . . .
C21 C 0.5283(3) 0.6399(3) 0.64964(15) 0.0455(8) Uani 1 1 d . . . . .
H21A H 0.616179 0.659735 0.679329 0.055 Uiso 1 1 calc R U . . .
H21B H 0.482031 0.577773 0.672324 0.055 Uiso 1 1 calc R U . . .
N22 N 0.5495(2) 0.5865(3) 0.58815(13) 0.0452(7) Uani 1 1 d . . . . .
H22 H 0.488(3) 0.549(3) 0.5621(16) 0.054 Uiso 1 1 d . U . . .
S23 S 0.69324(7) 0.53990(8) 0.57901(4) 0.0419(2) Uani 1 1 d . . . . .
O24 O 0.6753(2) 0.5121(2) 0.50950(10) 0.0517(6) Uani 1 1 d . . . . .
O25 O 0.7920(2) 0.6303(2) 0.60885(12) 0.0596(7) Uani 1 1 d . . . . .
C26 C 0.7322(3) 0.3997(3) 0.62352(14) 0.0358(7) Uani 1 1 d . . . . .
C27 C 0.8525(3) 0.3864(3) 0.66897(16) 0.0520(9) Uani 1 1 d . . . . .
H27 H 0.915622 0.453319 0.676693 0.062 Uiso 1 1 calc R U . . .
C28 C 0.8807(3) 0.2748(4) 0.70324(16) 0.0604(10) Uani 1 1 d . . . . .
H28 H 0.964218 0.265997 0.734256 0.072 Uiso 1 1 calc R U . . .
C29 C 0.7913(3) 0.1755(4) 0.69390(16) 0.0514(9) Uani 1 1 d . . . . .
C30 C 0.6726(3) 0.1914(3) 0.64692(17) 0.0538(9) Uani 1 1 d . . . . .
H30 H 0.609877 0.124285 0.638415 0.065 Uiso 1 1 calc R U . . .
C31 C 0.6431(3) 0.3008(3) 0.61244(16) 0.0433(8) Uani 1 1 d . . . . .
H31 H 0.560576 0.308791 0.580579 0.052 Uiso 1 1 calc R U . . .
C32 C 0.8207(4) 0.0579(4) 0.73429(19) 0.0742(12) Uani 1 1 d . . . . .
H32A H 0.767371 -0.011413 0.710731 0.111 Uiso 1 1 calc R U . . .
H32B H 0.797333 0.070487 0.777261 0.111 Uiso 1 1 calc R U . . .
H32C H 0.916535 0.037847 0.741301 0.111 Uiso 1 1 calc R U . . .

loop_
_atom_site_aniso_label
_atom_site_aniso_U_11
_atom_site_aniso_U_22
_atom_site_aniso_U_33
_atom_site_aniso_U_23
_atom_site_aniso_U_13
_atom_site_aniso_U_12
N1 0.0369(13) 0.0361(16) 0.0380(14) 0.0031(12) 0.0144(10) -0.0025(10)
C2 0.0458(17) 0.039(2) 0.0498(19) 0.0055(16) 0.0213(14) -0.0043(13)
C3 0.0525(19) 0.046(2) 0.0466(19) 0.0170(16) 0.0192(15) 0.0070(15)
C4 0.0409(17) 0.055(2) 0.0405(18) 0.0095(15) 0.0085(13) 0.0096(14)
C5 0.0321(15) 0.040(2) 0.0307(15) 0.0003(13) 0.0096(11) 0.0071(12)
C6 0.0327(14) 0.0323(18) 0.0299(15) -0.0004(12) 0.0114(11) -0.0005(11)
C7 0.0288(14) 0.0371(18) 0.0314(15) 0.0000(13) 0.0053(11) -0.0010(12)
C8 0.0367(16) 0.037(2) 0.0462(18) 0.0061(14) 0.0037(13) -0.0012(12)
C9 0.0299(15) 0.0361(19) 0.0535(19) -0.0011(15) 0.0052(13) -0.0047(12)
C10 0.0268(14) 0.043(2) 0.0398(17) -0.0049(15) 0.0059(11) 0.0014(12)
C11 0.0366(18) 0.051(2) 0.063(2) -0.0023(18) -0.0016(15) 0.0011(15)
F12 0.0456(11) 0.0645(15) 0.0911(16) -0.0016(12) -0.0180(10) -0.0143(10)
F13 0.0661(13) 0.121(2) 0.0499(14) 0.0044(13) -0.0162(10) -0.0037(12)
F14 0.0337(10) 0.0716(16) 0.125(2) -0.0031(14) -0.0060(11) 0.0136(9)
N15 0.0321(13) 0.0361(17) 0.0387(14) 0.0050(12) 0.0002(10) -0.0045(10)
C16 0.0320(15) 0.046(2) 0.0343(16) 0.0016(14) 0.0039(12) -0.0012(13)
O17 0.0468(13) 0.0610(18) 0.0476(13) 0.0172(12) -0.0005(10) -0.0096(11)
C18 0.0321(15) 0.049(2) 0.0384(17) 0.0010(15) -0.0008(12) 0.0031(13)
C19 0.0368(17) 0.042(2) 0.065(2) -0.0003(17) -0.0046(14) -0.0027(14)
C20 0.047(2) 0.085(3) 0.053(2) -0.017(2) -0.0004(15) 0.0112(18)
C21 0.0427(17) 0.053(2) 0.0358(17) 0.0041(15) -0.0020(13) 0.0026(14)
N22 0.0368(14) 0.0454(18) 0.0481(16) -0.0056(13) -0.0015(11) 0.0050(11)
S23 0.0368(4) 0.0426(5) 0.0444(5) 0.0015(4) 0.0050(3) -0.0077(3)
O24 0.0509(13) 0.0619(17) 0.0426(13) 0.0064(11) 0.0115(9) -0.0057(10)
O25 0.0495(13) 0.0524(17) 0.0733(16) -0.0034(13) 0.0061(11) -0.0211(11)
C26 0.0313(15) 0.0413(19) 0.0348(16) -0.0041(13) 0.0073(12) 0.0010(12)
C27 0.0350(17) 0.060(3) 0.054(2) -0.0063(18) -0.0036(14) -0.0002(15)
C28 0.0442(19) 0.089(3) 0.0415(19) -0.004(2) -0.0042(14) 0.0236(19)
C29 0.058(2) 0.057(2) 0.0414(19) -0.0019(17) 0.0160(15) 0.0204(17)
C30 0.0488(19) 0.048(2) 0.065(2) 0.0011(18) 0.0136(16) 0.0020(15)
C31 0.0339(16) 0.042(2) 0.0509(19) 0.0006(16) 0.0027(13) -0.0005(13)
C32 0.100(3) 0.064(3) 0.061(2) 0.014(2) 0.024(2) 0.037(2)

loop_
_atom_type_symbol
_atom_type_description
_atom_type_scat_dispersion_real
_atom_type_scat_dispersion_imag
_atom_type_scat_source
C C 0.0033 0.0016 'International Tables Vol C Tables 4.2.6.8 and 6.1.1.4'
H H 0.0000 0.0000 'International Tables Vol C Tables 4.2.6.8 and 6.1.1.4'
N N 0.0061 0.0033 'International Tables Vol C Tables 4.2.6.8 and 6.1.1.4'
O O 0.0106 0.0060 'International Tables Vol C Tables 4.2.6.8 and 6.1.1.4'
F F 0.0171 0.0103 'International Tables Vol C Tables 4.2.6.8 and 6.1.1.4'
S S 0.1246 0.1234 'International Tables Vol C Tables 4.2.6.8 and 6.1.1.4'

loop_
_geom_angle_atom_site_label_1
_geom_angle_atom_site_label_2
_geom_angle_atom_site_label_3
_geom_angle
_geom_angle_site_symmetry_1
_geom_angle_site_symmetry_3
_geom_angle_publ_flag
C2 N1 C6 117.8(2) . . ?
N1 C2 C3 123.2(3) . . ?
N1 C2 H2 118.4 . . ?
C3 C2 H2 118.4 . . ?
C4 C3 C2 119.3(3) . . ?
C4 C3 H3 120.4 . . ?
C2 C3 H3 120.4 . . ?
C3 C4 C5 120.2(3) . . ?
C3 C4 H4 119.9 . . ?
C5 C4 H4 119.9 . . ?
C4 C5 C6 116.1(3) . . ?
C4 C5 C10 126.2(3) . . ?
C6 C5 C10 117.6(3) . . ?
N1 C6 C5 123.3(3) . . ?
N1 C6 C7 116.6(2) . . ?
C5 C6 C7 120.1(2) . . ?
C8 C7 N15 125.6(3) . . ?
C8 C7 C6 120.4(2) . . ?
N15 C7 C6 114.0(2) . . ?
C7 C8 C9 119.6(3) . . ?
C7 C8 H8 120.2 . . ?
C9 C8 H8 120.2 . . ?
C10 C9 C8 121.6(3) . . ?
C10 C9 H9 119.2 . . ?
C8 C9 H9 119.2 . . ?
C9 C10 C5 120.6(3) . . ?
C9 C10 C11 119.5(3) . . ?
C5 C10 C11 119.8(3) . . ?
F12 C11 F13 106.2(3) . . ?
F12 C11 F14 105.4(3) . . ?
F13 C11 F14 105.0(3) . . ?
F12 C11 C10 113.6(3) . . ?
F13 C11 C10 112.8(3) . . ?
F14 C11 C10 113.2(3) . . ?
C16 N15 C7 128.8(3) . . ?
C16 N15 H15 118(2) . . ?
C7 N15 H15 113(2) . . ?
O17 C16 N15 122.8(3) . . ?
O17 C16 C18 121.2(3) . . ?
N15 C16 C18 116.0(3) . . ?
C20 C18 C19 109.5(3) . . ?
C20 C18 C21 108.2(2) . . ?
C19 C18 C21 110.2(2) . . ?
C20 C18 C16 107.7(2) . . ?
C19 C18 C16 114.2(2) . . ?
C21 C18 C16 106.8(3) . . ?
C18 C19 H19A 109.5 . . ?
C18 C19 H19B 109.5 . . ?
H19A C19 H19B 109.5 . . ?
C18 C19 H19C 109.5 . . ?
H19A C19 H19C 109.5 . . ?
H19B C19 H19C 109.5 . . ?
C18 C20 H20A 109.5 . . ?
C18 C20 H20B 109.5 . . ?
H20A C20 H20B 109.5 . . ?
C18 C20 H20C 109.5 . . ?
H20A C20 H20C 109.5 . . ?
H20B C20 H20C 109.5 . . ?
N22 C21 C18 110.6(2) . . ?
N22 C21 H21A 109.5 . . ?
C18 C21 H21A 109.5 . . ?
N22 C21 H21B 109.5 . . ?
C18 C21 H21B 109.5 . . ?
H21A C21 H21B 108.1 . . ?
C21 N22 S23 123.1(2) . . ?
C21 N22 H22 121(2) . . ?
S23 N22 H22 110(2) . . ?
O25 S23 O24 119.29(14) . . ?
O25 S23 N22 108.44(15) . . ?
O24 S23 N22 105.51(13) . . ?
O25 S23 C26 106.98(14) . . ?
O24 S23 C26 108.25(14) . . ?
N22 S23 C26 107.93(14) . . ?
C31 C26 C27 119.3(3) . . ?
C31 C26 S23 120.1(2) . . ?
C27 C26 S23 120.6(2) . . ?
C26 C27 C28 119.4(3) . . ?
C26 C27 H27 120.3 . . ?
C28 C27 H27 120.3 . . ?
C27 C28 C29 122.2(3) . . ?
C27 C28 H28 118.9 . . ?
C29 C28 H28 118.9 . . ?
C28 C29 C30 116.8(3) . . ?
C28 C29 C32 121.2(3) . . ?
C30 C29 C32 121.9(4) . . ?
C31 C30 C29 121.9(3) . . ?
C31 C30 H30 119.1 . . ?
C29 C30 H30 119.1 . . ?
C30 C31 C26 120.4(3) . . ?
C30 C31 H31 119.8 . . ?
C26 C31 H31 119.8 . . ?
C29 C32 H32A 109.5 . . ?
C29 C32 H32B 109.5 . . ?
H32A C32 H32B 109.5 . . ?
C29 C32 H32C 109.5 . . ?
H32A C32 H32C 109.5 . . ?
H32B C32 H32C 109.5 . . ?

loop_
_geom_bond_atom_site_label_1
_geom_bond_atom_site_label_2
_geom_bond_distance
_geom_bond_site_symmetry_2
_geom_bond_publ_flag
N1 C2 1.311(4) . ?
N1 C6 1.361(3) . ?
C2 C3 1.403(4) . ?
C2 H2 0.9500 . ?
C3 C4 1.356(4) . ?
C3 H3 0.9500 . ?
C4 C5 1.408(4) . ?
C4 H4 0.9500 . ?
C5 C6 1.416(4) . ?
C5 C10 1.424(4) . ?
C6 C7 1.425(4) . ?
C7 C8 1.361(4) . ?
C7 N15 1.400(3) . ?
C8 C9 1.404(4) . ?
C8 H8 0.9500 . ?
C9 C10 1.362(4) . ?
C9 H9 0.9500 . ?
C10 C11 1.484(4) . ?
C11 F12 1.333(4) . ?
C11 F13 1.337(4) . ?
C11 F14 1.343(4) . ?
N15 C16 1.354(4) . ?
N15 H15 0.81(3) . ?
C16 O17 1.217(4) . ?
C16 C18 1.536(4) . ?
C18 C20 1.528(4) . ?
C18 C19 1.529(4) . ?
C18 C21 1.533(4) . ?
C19 H19A 0.9800 . ?
C19 H19B 0.9800 . ?
C19 H19C 0.9800 . ?
C20 H20A 0.9800 . ?
C20 H20B 0.9800 . ?
C20 H20C 0.9800 . ?
C21 N22 1.454(4) . ?
C21 H21A 0.9900 . ?
C21 H21B 0.9900 . ?
N22 S23 1.599(3) . ?
N22 H22 0.83(3) . ?
S23 O25 1.430(2) . ?
S23 O24 1.439(2) . ?
S23 C26 1.752(3) . ?
C26 C31 1.376(4) . ?
C26 C27 1.377(4) . ?
C27 C28 1.381(5) . ?
C27 H27 0.9500 . ?
C28 C29 1.381(5) . ?
C28 H28 0.9500 . ?
C29 C30 1.383(4) . ?
C29 C32 1.498(5) . ?
C30 C31 1.364(4) . ?
C30 H30 0.9500 . ?
C31 H31 0.9500 . ?
C32 H32A 0.9800 . ?
C32 H32B 0.9800 . ?
C32 H32C 0.9800 . ?

loop_
_geom_hbond_atom_site_label_D
_geom_hbond_atom_site_label_H
_geom_hbond_atom_site_label_A
_geom_hbond_distance_DH
_geom_hbond_distance_HA
_geom_hbond_distance_DA
_geom_hbond_angle_DHA
_geom_hbond_site_symmetry_A
_geom_hbond_publ_flag
N15 H15 N1 0.81(3) 2.15(3) 2.605(3) 115(3) . yes
N22 H22 O24 0.83(3) 2.07(3) 2.893(3) 169(3) 3_666 yes

loop_
_geom_torsion_atom_site_label_1
_geom_torsion_atom_site_label_2
_geom_torsion_atom_site_label_3
_geom_torsion_atom_site_label_4
_geom_torsion
_geom_torsion_site_symmetry_1
_geom_torsion_site_symmetry_2
_geom_torsion_site_symmetry_3
_geom_torsion_site_symmetry_4
_geom_torsion_publ_flag
C6 N1 C2 C3 -1.4(4) . . . . ?
N1 C2 C3 C4 -0.3(5) . . . . ?
C2 C3 C4 C5 1.4(4) . . . . ?
C3 C4 C5 C6 -0.8(4) . . . . ?
C3 C4 C5 C10 177.8(3) . . . . ?
C2 N1 C6 C5 2.0(4) . . . . ?
C2 N1 C6 C7 -177.1(2) . . . . ?
C4 C5 C6 N1 -1.0(4) . . . . ?
C10 C5 C6 N1 -179.7(2) . . . . ?
C4 C5 C6 C7 178.1(2) . . . . ?
C10 C5 C6 C7 -0.6(4) . . . . ?
N1 C6 C7 C8 177.9(3) . . . . ?
C5 C6 C7 C8 -1.2(4) . . . . ?
N1 C6 C7 N15 -1.5(3) . . . . ?
C5 C6 C7 N15 179.4(2) . . . . ?
N15 C7 C8 C9 -178.7(3) . . . . ?
C6 C7 C8 C9 2.0(4) . . . . ?
C7 C8 C9 C10 -0.9(5) . . . . ?
C8 C9 C10 C5 -1.0(4) . . . . ?
C8 C9 C10 C11 179.1(3) . . . . ?
C4 C5 C10 C9 -176.9(3) . . . . ?
C6 C5 C10 C9 1.7(4) . . . . ?
C4 C5 C10 C11 3.0(4) . . . . ?
C6 C5 C10 C11 -178.4(3) . . . . ?
C9 C10 C11 F12 -0.2(4) . . . . ?
C5 C10 C11 F12 179.9(3) . . . . ?
C9 C10 C11 F13 -121.1(3) . . . . ?
C5 C10 C11 F13 59.0(4) . . . . ?
C9 C10 C11 F14 119.9(3) . . . . ?
C5 C10 C11 F14 -59.9(4) . . . . ?
C8 C7 N15 C16 -12.1(5) . . . . ?
C6 C7 N15 C16 167.3(3) . . . . ?
C7 N15 C16 O17 0.1(5) . . . . ?
C7 N15 C16 C18 -178.8(3) . . . . ?
O17 C16 C18 C20 -70.2(4) . . . . ?
N15 C16 C18 C20 108.8(3) . . . . ?
O17 C16 C18 C19 167.9(3) . . . . ?
N15 C16 C18 C19 -13.1(4) . . . . ?
O17 C16 C18 C21 45.9(4) . . . . ?
N15 C16 C18 C21 -135.2(3) . . . . ?
C20 C18 C21 N22 -178.7(3) . . . . ?
C19 C18 C21 N22 -59.0(3) . . . . ?
C16 C18 C21 N22 65.6(3) . . . . ?
C18 C21 N22 S23 133.5(2) . . . . ?
C21 N22 S23 O25 -42.6(3) . . . . ?
C21 N22 S23 O24 -171.5(3) . . . . ?
C21 N22 S23 C26 72.9(3) . . . . ?
O25 S23 C26 C31 170.3(2) . . . . ?
O24 S23 C26 C31 -59.9(3) . . . . ?
N22 S23 C26 C31 53.8(3) . . . . ?
O25 S23 C26 C27 -10.8(3) . . . . ?
O24 S23 C26 C27 119.0(3) . . . . ?
N22 S23 C26 C27 -127.3(3) . . . . ?
C31 C26 C27 C28 -1.0(5) . . . . ?
S23 C26 C27 C28 -179.9(2) . . . . ?
C26 C27 C28 C29 -0.5(5) . . . . ?
C27 C28 C29 C30 1.7(5) . . . . ?
C27 C28 C29 C32 -176.6(3) . . . . ?
C28 C29 C30 C31 -1.6(5) . . . . ?
C32 C29 C30 C31 176.8(3) . . . . ?
C29 C30 C31 C26 0.2(5) . . . . ?
C27 C26 C31 C30 1.1(5) . . . . ?
S23 C26 C31 C30 -180.0(2) . . . . ?
